data_7025232
loop_
_publ_author_name
'Patel, Dipti'
'Lewis, William'
'Blake, Alexander J.'
'Liddle, Stephen T.'

_publ_section_title
;
 Uranium(IV) amide and halide derivatives of two tripodal
 tris(N-arylamido-dimethylsilyl)methanes.
;
_journal_issue 29
_journal_name_full 'Dalton transactions (Cambridge, England : 2003)'
_journal_page_first 6638
_journal_page_last 6647
_journal_paper_doi 10.1039/b926018h
_journal_volume 39
_journal_year 2010
_chemical_formula_moiety 'C35 H54 Cl N3 O Si3 U'
_chemical_formula_sum 'C35 H54 Cl N3 O Si3 U'
_chemical_formula_weight 890.56
_chemical_name_systematic
;
?
;
_space_group_IT_number 14
_symmetry_cell_setting monoclinic
_symmetry_space_group_name_Hall '-P 2ybc'
_symmetry_space_group_name_H-M 'P 1 21/c 1'
_atom_sites_solution_hydrogens 'geom, Me from difmap'
_atom_sites_solution_primary direct
_atom_sites_solution_secondary difmap
_audit_creation_method 'enCIFer editing of SHELXL97 CIF output'
_cell_angle_alpha 90.00
_cell_angle_beta 92.054(2)
_cell_angle_gamma 90.00
_cell_formula_units_Z 4
_cell_length_a 13.5913(3)
_cell_length_b 13.2334(3)
_cell_length_c 21.9614(5)
_cell_measurement_reflns_used 6899
_cell_measurement_temperature 150(2)
_cell_measurement_theta_max 27.40
_cell_measurement_theta_min 2.36
_cell_volume 3947.42(15)
_computing_cell_refinement 'Bruker SAINT version 6.36A (Bruker, 2000)'
_computing_data_collection 'Bruker SMART version 5.625 (Bruker, 2001)'
_computing_data_reduction 'Bruker SAINT; SHELXTL (Sheldrick, 2008)'
_computing_molecular_graphics 'Bruker SHELXTL'
_computing_publication_material 'enCIFer (Allen et al., 2004); PLATON (Spek, 2009)'
_computing_structure_refinement 'SHELXL97 (Sheldrick, 2008)'
_computing_structure_solution SHELXTL
_diffrn_ambient_temperature 150(2)
_diffrn_measured_fraction_theta_full 0.995
_diffrn_measured_fraction_theta_max 0.985
_diffrn_measurement_device_type 'Bruker SMART APEX CCD diffractometer'
_diffrn_measurement_method '\w rotation with narrow frames'
_diffrn_radiation_monochromator graphite
_diffrn_radiation_source 'normal-focus sealed tube'
_diffrn_radiation_type MoK\a
_diffrn_radiation_wavelength 0.71073
_diffrn_reflns_av_R_equivalents 0.032
_diffrn_reflns_av_sigmaI/netI 0.029
_diffrn_reflns_limit_h_max 17
_diffrn_reflns_limit_h_min -15
_diffrn_reflns_limit_k_max 17
_diffrn_reflns_limit_k_min -17
_diffrn_reflns_limit_l_max 28
_diffrn_reflns_limit_l_min -28
_diffrn_reflns_number 37076
_diffrn_reflns_theta_full 26.00
_diffrn_reflns_theta_max 27.43
_diffrn_reflns_theta_min 1.50
_diffrn_standards_decay_% 0
_diffrn_standards_number 0
_exptl_absorpt_coefficient_mu 4.300
_exptl_absorpt_correction_T_max 0.21
_exptl_absorpt_correction_T_min 0.12
_exptl_absorpt_correction_type multi-scan
_exptl_absorpt_process_details '(SADABS; Bruker, 2001)'
_exptl_crystal_colour GREEN
_exptl_crystal_density_diffrn 1.499
_exptl_crystal_density_method 'not measured'
_exptl_crystal_description TABLET
_exptl_crystal_F_000 1776
_exptl_crystal_size_max 0.41
_exptl_crystal_size_mid 0.31
_exptl_crystal_size_min 0.10
_refine_diff_density_max 1.09
_refine_diff_density_min -0.49
_refine_diff_density_rms 0.08
_refine_ls_extinction_method none
_refine_ls_goodness_of_fit_ref 1.026
_refine_ls_hydrogen_treatment constr
_refine_ls_matrix_type full
_refine_ls_number_parameters 409
_refine_ls_number_reflns 8878
_refine_ls_number_restraints 0
_refine_ls_restrained_S_all 1.026
_refine_ls_R_factor_all 0.0469
_refine_ls_R_factor_gt 0.0252
_refine_ls_shift/su_max 0.001
_refine_ls_shift/su_mean 0.000
_refine_ls_structure_factor_coef Fsqd
_refine_ls_weighting_details 'calc w=1/[\s^2^(Fo^2^)+(0.0237P)^2^+3.8289P] where P=(Fo^2^+2Fc^2^)/3'
_refine_ls_weighting_scheme calc
_refine_ls_wR_factor_gt 0.0531
_refine_ls_wR_factor_ref 0.0600
_reflns_number_gt 6260
_reflns_number_total 8878
_reflns_threshold_expression I>2\s(I)
_cod_data_source_file b926018h.txt
_cod_data_source_block udpsia
_cod_original_sg_symbol_H-M 'P 21/c'
_cod_database_code 7025232

loop_
_symmetry_equiv_pos_as_xyz
'x, y, z'
'-x, y+1/2, -z+1/2'
'-x, -y, -z'
'x, -y-1/2, z-1/2'

loop_
_atom_site_label
_atom_site_type_symbol
_atom_site_fract_x
_atom_site_fract_y
_atom_site_fract_z
_atom_site_U_iso_or_equiv
_atom_site_adp_type
_atom_site_occupancy
_atom_site_symmetry_multiplicity
_atom_site_calc_flag
_atom_site_refinement_flags
U1 U 0.316623(8) 0.751603(10) 0.144661(5) 0.02430(4) Uani 1 1 d .
Cl1 Cl 0.37784(7) 0.77325(8) 0.25941(4) 0.0438(2) Uani 1 1 d .
C1 C 0.1864(2) 0.8089(2) 0.01606(15) 0.0273(7) Uani 1 1 d .
H1A H 0.1467 0.8273 -0.0215 0.033 Uiso 1 1 calc R
N1 N 0.2248(2) 0.8893(2) 0.13886(13) 0.0291(6) Uani 1 1 d .
N2 N 0.19504(19) 0.6545(2) 0.10572(12) 0.0292(6) Uani 1 1 d .
N3 N 0.3879(2) 0.7870(2) 0.05732(13) 0.0316(6) Uani 1 1 d .
Si1 Si 0.13829(7) 0.89391(7) 0.07745(4) 0.0282(2) Uani 1 1 d .
Si2 Si 0.15597(7) 0.67139(7) 0.03013(5) 0.0302(2) Uani 1 1 d .
Si3 Si 0.31895(7) 0.83656(8) -0.00350(4) 0.0312(2) Uani 1 1 d .
C2 C 0.1200(3) 1.0262(3) 0.04912(19) 0.0430(10) Uani 1 1 d .
H2A H 0.0884 1.0246 0.0083 0.065 Uiso 1 1 calc R
H2B H 0.1840 1.0600 0.0473 0.065 Uiso 1 1 calc R
H2C H 0.0781 1.0631 0.0769 0.065 Uiso 1 1 calc R
C3 C 0.0164(2) 0.8529(3) 0.10635(18) 0.0389(9) Uani 1 1 d .
H3A H -0.0329 0.8526 0.0726 0.058 Uiso 1 1 calc R
H3B H -0.0042 0.8999 0.1380 0.058 Uiso 1 1 calc R
H3C H 0.0225 0.7848 0.1236 0.058 Uiso 1 1 calc R
C4 C 0.2183(3) 0.5831(3) -0.02293(18) 0.0461(10) Uani 1 1 d .
H4A H 0.2004 0.6012 -0.0652 0.069 Uiso 1 1 calc R
H4B H 0.1974 0.5136 -0.0150 0.069 Uiso 1 1 calc R
H4C H 0.2899 0.5884 -0.0164 0.069 Uiso 1 1 calc R
C5 C 0.0209(3) 0.6454(3) 0.01796(19) 0.0424(9) Uani 1 1 d .
H5A H 0.0084 0.6187 -0.0232 0.064 Uiso 1 1 calc R
H5B H -0.0162 0.7083 0.0228 0.064 Uiso 1 1 calc R
H5C H -0.0001 0.5958 0.0480 0.064 Uiso 1 1 calc R
C6 C 0.3461(3) 0.9739(3) -0.00962(19) 0.0484(10) Uani 1 1 d .
H6A H 0.2989 1.0052 -0.0387 0.073 Uiso 1 1 calc R
H6B H 0.4130 0.9831 -0.0238 0.073 Uiso 1 1 calc R
H6C H 0.3407 1.0057 0.0304 0.073 Uiso 1 1 calc R
C7 C 0.3501(3) 0.7847(4) -0.07932(18) 0.0513(11) Uani 1 1 d .
H7A H 0.3070 0.8152 -0.1110 0.077 Uiso 1 1 calc R
H7B H 0.3407 0.7112 -0.0794 0.077 Uiso 1 1 calc R
H7C H 0.4189 0.8003 -0.0874 0.077 Uiso 1 1 calc R
C8 C 0.2308(2) 0.9745(2) 0.17879(16) 0.0289(7) Uani 1 1 d .
C9 C 0.1775(3) 0.9804(3) 0.23149(16) 0.0321(8) Uani 1 1 d .
H9A H 0.1361 0.9257 0.2419 0.039 Uiso 1 1 calc R
C10 C 0.1835(3) 1.0650(3) 0.26957(17) 0.0367(9) Uani 1 1 d .
C11 C 0.2435(3) 1.1448(3) 0.25352(18) 0.0409(9) Uani 1 1 d .
H11A H 0.2477 1.2028 0.2790 0.049 Uiso 1 1 calc R
C12 C 0.2974(3) 1.1419(3) 0.20115(19) 0.0395(9) Uani 1 1 d .
C13 C 0.2911(3) 1.0563(3) 0.16488(17) 0.0355(8) Uani 1 1 d .
H13A H 0.3289 1.0530 0.1294 0.043 Uiso 1 1 calc R
C14 C 0.1263(3) 1.0686(4) 0.32736(19) 0.0533(11) Uani 1 1 d .
H14A H 0.0882 1.1314 0.3284 0.080 Uiso 1 1 calc R
H14B H 0.1721 1.0660 0.3628 0.080 Uiso 1 1 calc R
H14C H 0.0814 1.0107 0.3284 0.080 Uiso 1 1 calc R
C15 C 0.3599(3) 1.2310(3) 0.1826(2) 0.0581(12) Uani 1 1 d .
H15A H 0.4114 1.2434 0.2141 0.087 Uiso 1 1 calc R
H15B H 0.3183 1.2912 0.1779 0.087 Uiso 1 1 calc R
H15C H 0.3903 1.2160 0.1438 0.087 Uiso 1 1 calc R
C16 C 0.1601(2) 0.5814(3) 0.14718(16) 0.0285(7) Uani 1 1 d .
C17 C 0.1391(2) 0.4808(3) 0.13125(17) 0.0330(8) Uani 1 1 d .
H17A H 0.1461 0.4593 0.0904 0.040 Uiso 1 1 calc R
C18 C 0.1082(3) 0.4119(3) 0.17456(18) 0.0373(9) Uani 1 1 d .
C19 C 0.1022(3) 0.4426(3) 0.23497(18) 0.0407(9) Uani 1 1 d .
H19A H 0.0838 0.3949 0.2648 0.049 Uiso 1 1 calc R
C20 C 0.1228(3) 0.5421(3) 0.25268(17) 0.0371(9) Uani 1 1 d .
C21 C 0.1501(2) 0.6106(3) 0.20810(16) 0.0330(8) Uani 1 1 d .
H21A H 0.1623 0.6790 0.2193 0.040 Uiso 1 1 calc R
C22 C 0.0807(3) 0.3055(3) 0.1558(2) 0.0512(11) Uani 1 1 d .
H22A H 0.1222 0.2838 0.1226 0.077 Uiso 1 1 calc R
H22B H 0.0114 0.3037 0.1419 0.077 Uiso 1 1 calc R
H22C H 0.0907 0.2600 0.1907 0.077 Uiso 1 1 calc R
C23 C 0.1126(3) 0.5769(3) 0.31728(18) 0.0509(11) Uani 1 1 d .
H23A H 0.1441 0.6431 0.3227 0.076 Uiso 1 1 calc R
H23B H 0.1444 0.5281 0.3451 0.076 Uiso 1 1 calc R
H23C H 0.0426 0.5823 0.3262 0.076 Uiso 1 1 calc R
C24 C 0.4883(2) 0.8047(3) 0.07150(16) 0.0305(8) Uani 1 1 d .
C25 C 0.5638(2) 0.7566(3) 0.04048(17) 0.0360(8) Uani 1 1 d .
H25A H 0.5479 0.7163 0.0057 0.043 Uiso 1 1 calc R
C26 C 0.6622(3) 0.7675(3) 0.0603(2) 0.0421(10) Uani 1 1 d .
C27 C 0.6839(3) 0.8252(3) 0.11206(19) 0.0439(10) Uani 1 1 d .
H27A H 0.7505 0.8304 0.1264 0.053 Uiso 1 1 calc R
C28 C 0.6120(3) 0.8752(3) 0.14331(18) 0.0396(9) Uani 1 1 d .
C29 C 0.5146(3) 0.8652(3) 0.12148(16) 0.0323(8) Uani 1 1 d .
H29A H 0.4644 0.9010 0.1414 0.039 Uiso 1 1 calc R
C30 C 0.7418(3) 0.7185(3) 0.0247(2) 0.0617(14) Uani 1 1 d .
H30A H 0.7928 0.6917 0.0529 0.093 Uiso 1 1 calc R
H30B H 0.7708 0.7686 -0.0022 0.093 Uiso 1 1 calc R
H30C H 0.7135 0.6631 0.0001 0.093 Uiso 1 1 calc R
C31 C 0.6354(3) 0.9431(3) 0.1970(2) 0.0592(12) Uani 1 1 d .
H31A H 0.7020 0.9286 0.2132 0.089 Uiso 1 1 calc R
H31B H 0.5879 0.9311 0.2287 0.089 Uiso 1 1 calc R
H31C H 0.6315 1.0139 0.1839 0.089 Uiso 1 1 calc R
O1 O 0.42509(17) 0.60092(17) 0.14720(11) 0.0338(6) Uani 1 1 d .
C32 C 0.4175(3) 0.5221(3) 0.1018(2) 0.0561(12) Uani 1 1 d .
H32A H 0.4218 0.5510 0.0604 0.067 Uiso 1 1 calc R
H32B H 0.3540 0.4859 0.1044 0.067 Uiso 1 1 calc R
C33 C 0.5009(3) 0.4524(3) 0.1150(3) 0.0646(14) Uani 1 1 d .
H33A H 0.5238 0.4212 0.0770 0.078 Uiso 1 1 calc R
H33B H 0.4816 0.3981 0.1431 0.078 Uiso 1 1 calc R
C34 C 0.5791(3) 0.5171(3) 0.1436(2) 0.0521(11) Uani 1 1 d .
H34A H 0.6193 0.5492 0.1123 0.063 Uiso 1 1 calc R
H34C H 0.6228 0.4771 0.1714 0.063 Uiso 1 1 calc R
C35 C 0.5229(3) 0.5954(3) 0.17834(18) 0.0409(9) Uani 1 1 d .
H35C H 0.5169 0.5748 0.2214 0.049 Uiso 1 1 calc R
H35A H 0.5565 0.6617 0.1772 0.049 Uiso 1 1 calc R

loop_
_atom_site_aniso_label
_atom_site_aniso_U_11
_atom_site_aniso_U_22
_atom_site_aniso_U_33
_atom_site_aniso_U_23
_atom_site_aniso_U_13
_atom_site_aniso_U_12
U1 0.02440(6) 0.02516(6) 0.02327(6) 0.00267(6) -0.00020(4) -0.00145(6)
Cl1 0.0469(5) 0.0591(7) 0.0251(4) -0.0003(4) -0.0050(4) 0.0032(5)
C1 0.0281(17) 0.0286(18) 0.0248(17) 0.0036(14) -0.0058(14) -0.0018(14)
N1 0.0341(16) 0.0251(14) 0.0280(15) -0.0027(12) -0.0004(12) -0.0030(12)
N2 0.0311(15) 0.0268(15) 0.0296(15) -0.0010(12) 0.0002(12) -0.0019(12)
N3 0.0238(14) 0.0388(15) 0.0320(16) 0.0070(13) -0.0002(12) -0.0040(12)
Si1 0.0291(5) 0.0251(5) 0.0301(5) -0.0005(4) -0.0011(4) 0.0014(4)
Si2 0.0304(5) 0.0281(5) 0.0319(5) -0.0045(4) -0.0017(4) -0.0014(4)
Si3 0.0287(5) 0.0400(6) 0.0252(5) 0.0072(4) 0.0023(4) -0.0003(4)
C2 0.044(2) 0.032(2) 0.052(3) 0.0039(18) -0.0108(19) 0.0042(17)
C3 0.0305(19) 0.041(2) 0.045(2) -0.0042(18) 0.0052(16) 0.0026(17)
C4 0.061(3) 0.041(2) 0.036(2) -0.0085(18) -0.0009(19) 0.006(2)
C5 0.035(2) 0.040(2) 0.052(3) -0.0037(18) -0.0090(17) -0.0086(17)
C6 0.045(2) 0.052(3) 0.048(3) 0.020(2) 0.0043(19) -0.010(2)
C7 0.045(2) 0.077(3) 0.032(2) 0.006(2) 0.0079(18) 0.010(2)
C8 0.0290(18) 0.0266(17) 0.0305(19) -0.0013(14) -0.0057(14) 0.0035(14)
C9 0.0287(18) 0.0353(19) 0.0318(19) -0.0020(15) -0.0061(15) 0.0001(15)
C10 0.0311(19) 0.046(2) 0.032(2) -0.0090(17) -0.0081(15) 0.0063(17)
C11 0.040(2) 0.033(2) 0.049(2) -0.0160(18) -0.0145(18) 0.0073(17)
C12 0.036(2) 0.0275(18) 0.054(3) -0.0034(17) -0.0102(18) -0.0041(16)
C13 0.0328(19) 0.035(2) 0.039(2) -0.0025(16) -0.0003(16) -0.0008(16)
C14 0.047(2) 0.071(3) 0.042(2) -0.019(2) -0.0012(19) 0.007(2)
C15 0.061(3) 0.039(3) 0.074(3) -0.004(2) -0.008(2) -0.017(2)
C16 0.0209(16) 0.0290(18) 0.0353(19) 0.0037(14) -0.0017(14) -0.0006(14)
C17 0.0302(18) 0.0307(18) 0.038(2) 0.0000(15) -0.0034(15) -0.0021(15)
C18 0.0294(18) 0.0302(19) 0.052(2) 0.0081(17) -0.0089(17) -0.0011(15)
C19 0.035(2) 0.040(2) 0.046(2) 0.0149(18) -0.0017(17) -0.0039(17)
C20 0.0298(19) 0.044(2) 0.037(2) 0.0051(17) 0.0009(16) 0.0001(17)
C21 0.0262(17) 0.0331(19) 0.040(2) 0.0007(16) 0.0022(15) -0.0045(15)
C22 0.062(3) 0.030(2) 0.060(3) 0.0088(19) -0.013(2) -0.011(2)
C23 0.058(3) 0.053(3) 0.042(2) 0.007(2) 0.009(2) -0.005(2)
C24 0.0282(17) 0.0301(19) 0.0330(19) 0.0101(15) 0.0000(14) -0.0026(15)
C25 0.0313(17) 0.0319(18) 0.045(2) 0.0106(18) 0.0063(14) -0.0033(17)
C26 0.0296(18) 0.035(2) 0.062(3) 0.0230(19) 0.0056(17) 0.0015(16)
C27 0.0289(19) 0.043(2) 0.059(3) 0.026(2) -0.0118(18) -0.0084(18)
C28 0.040(2) 0.038(2) 0.040(2) 0.0177(17) -0.0071(17) -0.0125(18)
C29 0.0321(18) 0.0340(19) 0.0308(19) 0.0093(15) 0.0021(15) -0.0020(15)
C30 0.037(2) 0.048(2) 0.101(4) 0.017(2) 0.021(2) 0.0087(19)
C31 0.064(3) 0.060(3) 0.052(3) 0.008(2) -0.019(2) -0.023(2)
O1 0.0306(13) 0.0318(13) 0.0385(14) -0.0002(11) -0.0032(11) 0.0026(11)
C32 0.052(3) 0.047(3) 0.068(3) -0.026(2) -0.013(2) 0.010(2)
C33 0.048(3) 0.049(3) 0.096(4) -0.022(3) -0.007(3) 0.010(2)
C34 0.042(2) 0.041(2) 0.073(3) 0.000(2) -0.004(2) 0.0066(19)
C35 0.033(2) 0.041(2) 0.048(2) 0.0046(18) -0.0104(17) 0.0022(17)

loop_
_atom_type_symbol
_atom_type_description
_atom_type_scat_dispersion_real
_atom_type_scat_dispersion_imag
_atom_type_scat_source
C C 0.0033 0.0016 'International Tables Vol C Tables 4.2.6.8 and 6.1.1.4'
H H 0.0000 0.0000 'International Tables Vol C Tables 4.2.6.8 and 6.1.1.4'
N N 0.0061 0.0033 'International Tables Vol C Tables 4.2.6.8 and 6.1.1.4'
O O 0.0106 0.0060 'International Tables Vol C Tables 4.2.6.8 and 6.1.1.4'
Si Si 0.0817 0.0704 'International Tables Vol C Tables 4.2.6.8 and 6.1.1.4'
Cl Cl 0.1484 0.1585 'International Tables Vol C Tables 4.2.6.8 and 6.1.1.4'
U U -9.6767 9.6646 'International Tables Vol C Tables 4.2.6.8 and 6.1.1.4'

loop_
_geom_angle_atom_site_label_1
_geom_angle_atom_site_label_2
_geom_angle_atom_site_label_3
_geom_angle
N1 U1 N3 92.24(10)
N1 U1 N2 92.51(10)
N3 U1 N2 97.43(10)
N1 U1 O1 177.07(9)
N3 U1 O1 84.95(9)
N2 U1 O1 88.68(9)
N1 U1 Cl1 97.10(7)
N3 U1 Cl1 131.80(8)
N2 U1 Cl1 129.03(7)
O1 U1 Cl1 84.20(6)
N1 U1 C24 103.14(10)
N3 U1 C24 27.03(9)
N2 U1 C24 120.89(10)
O1 U1 C24 73.97(8)
Cl1 U1 C24 105.33(7)
Si1 C1 Si2 111.87(17)
Si1 C1 Si3 113.63(17)
Si2 C1 Si3 115.84(17)
C8 N1 Si1 117.7(2)
C8 N1 U1 126.6(2)
Si1 N1 U1 115.69(14)
C16 N2 Si2 127.0(2)
C16 N2 U1 113.9(2)
Si2 N2 U1 119.12(14)
C24 N3 Si3 126.9(2)
C24 N3 U1 107.0(2)
Si3 N3 U1 120.21(14)
N1 Si1 C2 111.38(16)
N1 Si1 C3 107.75(16)
C2 Si1 C3 105.96(18)
N1 Si1 C1 106.71(14)
C2 Si1 C1 111.40(17)
C3 Si1 C1 113.66(16)
N2 Si2 C4 112.57(16)
N2 Si2 C5 112.08(16)
C4 Si2 C5 105.03(19)
N2 Si2 C1 102.62(14)
C4 Si2 C1 113.03(17)
C5 Si2 C1 111.75(16)
N3 Si3 C6 108.81(17)
N3 Si3 C7 114.55(17)
C6 Si3 C7 104.1(2)
N3 Si3 C1 104.07(14)
C6 Si3 C1 113.35(17)
C7 Si3 C1 112.20(18)
C9 C8 C13 117.8(3)
C9 C8 N1 122.4(3)
C13 C8 N1 119.8(3)
C8 C9 C10 121.5(3)
C11 C10 C9 118.7(3)
C11 C10 C14 120.9(4)
C9 C10 C14 120.4(4)
C12 C11 C10 121.5(3)
C13 C12 C11 118.4(3)
C13 C12 C15 120.3(4)
C11 C12 C15 121.3(4)
C12 C13 C8 122.2(4)
C21 C16 C17 118.2(3)
C21 C16 N2 118.0(3)
C17 C16 N2 123.7(3)
C18 C17 C16 120.9(3)
C17 C18 C19 119.3(3)
C17 C18 C22 120.1(4)
C19 C18 C22 120.6(4)
C18 C19 C20 121.5(3)
C21 C20 C19 118.2(4)
C21 C20 C23 119.9(4)
C19 C20 C23 121.8(3)
C20 C21 C16 121.8(3)
C29 C24 C25 118.1(3)
C29 C24 N3 119.2(3)
C25 C24 N3 122.4(3)
C29 C24 U1 83.9(2)
C25 C24 U1 139.3(2)
N3 C24 U1 45.99(15)
C26 C25 C24 120.6(4)
C27 C26 C25 118.9(4)
C27 C26 C30 121.7(4)
C25 C26 C30 119.4(4)
C28 C27 C26 122.3(3)
C27 C28 C29 117.5(4)
C27 C28 C31 122.7(4)
C29 C28 C31 119.7(4)
C24 C29 C28 122.5(3)
C32 O1 C35 109.0(3)
C32 O1 U1 122.5(2)
C35 O1 U1 125.1(2)
O1 C32 C33 106.2(3)
C32 C33 C34 104.7(4)
C33 C34 C35 104.0(3)
O1 C35 C34 105.3(3)

loop_
_geom_bond_atom_site_label_1
_geom_bond_atom_site_label_2
_geom_bond_distance
U1 N1 2.210(3)
U1 N2 2.239(3)
U1 N3 2.229(3)
U1 O1 2.479(2)
U1 Cl1 2.6409(9)
U1 C24 2.964(3)
C1 Si1 1.891(3)
C1 Si2 1.894(3)
C1 Si3 1.903(3)
N1 C8 1.429(4)
N1 Si1 1.758(3)
N2 C16 1.421(4)
N2 Si2 1.739(3)
N3 C24 1.408(4)
N3 Si3 1.733(3)
Si1 C2 1.871(4)
Si1 C3 1.876(4)
Si2 C4 1.874(4)
Si2 C5 1.878(4)
Si3 C6 1.860(4)
Si3 C7 1.864(4)
C8 C9 1.389(5)
C8 C13 1.398(5)
C9 C10 1.398(5)
C10 C11 1.387(5)
C10 C14 1.513(5)
C11 C12 1.386(5)
C12 C13 1.386(5)
C12 C15 1.517(5)
C16 C21 1.404(5)
C16 C17 1.404(5)
C17 C18 1.393(5)
C18 C19 1.393(5)
C18 C22 1.511(5)
C19 C20 1.398(5)
C20 C21 1.395(5)
C20 C23 1.503(5)
C24 C29 1.395(5)
C24 C25 1.404(5)
C25 C26 1.399(5)
C26 C27 1.392(6)
C26 C30 1.505(6)
C27 C28 1.382(6)
C28 C29 1.399(5)
C28 C31 1.507(6)
O1 C32 1.445(4)
O1 C35 1.474(4)
C32 C33 1.482(6)
C33 C34 1.486(6)
C34 C35 1.511(5)
